data_2213166
loop_
_publ_author_name
'B. Thimme Gowda'
'Sabine Foro'
'Hartmut Fuess '

_publ_section_title
;
 2-Chloro-<i>N</i>-(4-methylphenyl)acetamide
;
_journal_coeditor_code BT2320
_journal_issue 5
_journal_name_full 'Acta Crystallographica Section E'
_journal_page_first o2333
_journal_page_last o2334
_journal_paper_doi 10.1107/S1600536807015164
_journal_volume 63
_journal_year 2007
_chemical_formula_iupac 'C9 H10 Cl N O'
_chemical_formula_moiety 'C9 H10 Cl N O'
_chemical_formula_sum 'C9 H10 Cl N O'
_chemical_formula_weight 183.63
_chemical_melting_point 429
_chemical_name_common N-(4-methylphenyl)-2-chloroacetamide
_chemical_name_systematic
;
2-Chloro-N-(4-methylphenyl)acetamide
;
_space_group_IT_number 61
_symmetry_cell_setting orthorhombic
_symmetry_space_group_name_Hall '-P 2ac 2ab'
_symmetry_space_group_name_H-M 'P b c a'
_atom_sites_solution_hydrogens geom
_atom_sites_solution_primary direct
_atom_sites_solution_secondary difmap
_cell_angle_alpha 90.00
_cell_angle_beta 90.00
_cell_angle_gamma 90.00
_cell_formula_units_Z 8
_cell_length_a 10.585(2)
_cell_length_b 9.262(4)
_cell_length_c 18.848(9)
_cell_measurement_reflns_used 25
_cell_measurement_temperature 299(2)
_cell_measurement_theta_max 25.17
_cell_measurement_theta_min 11.98
_cell_volume 1847.8(12)
_computing_cell_refinement
;
CAD-4 EXPRESS
;
_computing_data_collection
;
CAD-4 EXPRESS (Nonius, 1996)
;
_computing_data_reduction 'REDU4 (Stoe & Cie, 1987)'
_computing_molecular_graphics
;
PLATON (Spek, 2003) and ORTEP-3 (Farrugia, 1999)
;
_computing_publication_material SHELXL97
_computing_structure_refinement 'SHELXL97 (Sheldrick, 1997)'
_computing_structure_solution 'SHELXS97 (Sheldrick, 1997)'
_diffrn_ambient_temperature 299(2)
_diffrn_measured_fraction_theta_full 1.000
_diffrn_measured_fraction_theta_max 1.000
_diffrn_measurement_device_type 'Nonius CAD-4'
_diffrn_measurement_method \w/2\q
_diffrn_radiation_monochromator graphite
_diffrn_radiation_source 'fine-focus sealed tube'
_diffrn_radiation_type CuK\a
_diffrn_radiation_wavelength 1.54180
_diffrn_reflns_av_R_equivalents 0.1884
_diffrn_reflns_av_sigmaI/netI 0.1265
_diffrn_reflns_limit_h_max 4
_diffrn_reflns_limit_h_min -12
_diffrn_reflns_limit_k_max 11
_diffrn_reflns_limit_k_min 0
_diffrn_reflns_limit_l_max 22
_diffrn_reflns_limit_l_min 0
_diffrn_reflns_number 2368
_diffrn_reflns_theta_full 66.92
_diffrn_reflns_theta_max 66.92
_diffrn_reflns_theta_min 4.69
_diffrn_standards_decay_% 5.2
_diffrn_standards_interval_time 120
_diffrn_standards_number 3
_exptl_absorpt_coefficient_mu 3.261
_exptl_absorpt_correction_type none
_exptl_crystal_colour colourless
_exptl_crystal_density_diffrn 1.320
_exptl_crystal_density_method 'not measured'
_exptl_crystal_description 'thick needle'
_exptl_crystal_F_000 768
_exptl_crystal_size_max 0.75
_exptl_crystal_size_mid 0.175
_exptl_crystal_size_min 0.175
_refine_diff_density_max 0.504
_refine_diff_density_min -0.623
_refine_ls_extinction_coef 0.0043(15)
_refine_ls_extinction_expression Fc^*^=kFc[1+0.001xFc^2^\l^3^/sin(2\q)]^-1/4^
_refine_ls_extinction_method SHELXL97
_refine_ls_goodness_of_fit_ref 1.076
_refine_ls_hydrogen_treatment mixed
_refine_ls_matrix_type full
_refine_ls_number_parameters 114
_refine_ls_number_reflns 1641
_refine_ls_number_restraints 1
_refine_ls_restrained_S_all 1.075
_refine_ls_R_factor_all 0.1167
_refine_ls_R_factor_gt 0.0972
_refine_ls_shift/su_max 0.002
_refine_ls_shift/su_mean 0.000
_refine_ls_structure_factor_coef Fsqd
_refine_ls_weighting_details 'calc w=1/[\s^2^(Fo^2^)+(0.2P)^2^] where P=(Fo^2^+2Fc^2^)/3'
_refine_ls_weighting_scheme calc
_refine_ls_wR_factor_gt 0.2634
_refine_ls_wR_factor_ref 0.2879
_reflns_number_gt 1171
_reflns_number_total 1641
_reflns_threshold_expression I>2\s(I)
_cod_data_source_file bt2320.cif
_cod_data_source_block I
_cod_database_code 2213166
_cod_database_fobs_code 2213166

loop_
_symmetry_equiv_pos_as_xyz
'x, y, z'
'-x+1/2, -y, z+1/2'
'x+1/2, -y+1/2, -z'
'-x, y+1/2, -z+1/2'
'-x, -y, -z'
'x-1/2, y, -z-1/2'
'-x-1/2, y-1/2, z'
'x, -y-1/2, z-1/2'

loop_
_atom_site_type_symbol
_atom_site_label
_atom_site_fract_x
_atom_site_fract_y
_atom_site_fract_z
_atom_site_U_iso_or_equiv
_atom_site_adp_type
_atom_site_calc_flag
_atom_site_refinement_flags
_atom_site_occupancy
C C2 0.8045(4) -0.0328(5) 0.4539(2) 0.0699(11) Uani d . 1
H H2A 0.7524 -0.0666 0.4150 0.084 Uiso calc R 1
H H2B 0.8533 -0.1141 0.4713 0.084 Uiso calc R 1
C C3 0.7208(3) 0.0229(4) 0.51257(17) 0.0517(9) Uani d . 1
C C6 0.5656(3) -0.0758(4) 0.59930(19) 0.0502(9) Uani d . 1
C C7 0.5195(4) -0.2065(4) 0.6247(2) 0.0612(10) Uani d . 1
H H7 0.5465 -0.2931 0.6048 0.073 Uiso calc R 1
C C8 0.4340(4) -0.2068(5) 0.6793(2) 0.0745(12) Uani d . 1
H H8 0.4028 -0.2947 0.6955 0.089 Uiso calc R 1
C C9 0.3926(4) -0.0812(6) 0.7112(2) 0.0750(13) Uani d . 1
C C10 0.4388(4) 0.0488(6) 0.6847(3) 0.0760(13) Uani d . 1
H H10 0.4112 0.1351 0.7045 0.091 Uiso calc R 1
C C11 0.5249(4) 0.0520(4) 0.6294(2) 0.0654(11) Uani d . 1
H H11 0.5552 0.1399 0.6126 0.078 Uiso calc R 1
C C12 0.2983(5) -0.0817(9) 0.7715(3) 0.118(2) Uani d . 1
H H12A 0.2981 -0.1749 0.7938 0.141 Uiso calc R 1
H H12B 0.2155 -0.0611 0.7533 0.141 Uiso calc R 1
H H12C 0.3215 -0.0094 0.8056 0.141 Uiso calc R 1
N N5 0.6554(3) -0.0844(3) 0.54348(17) 0.0532(9) Uani d D 1
H H5N 0.685(4) -0.167(2) 0.532(2) 0.064 Uiso d D 1
O O4 0.7113(3) 0.1506(3) 0.52892(18) 0.0780(10) Uani d . 1
Cl Cl1 0.90783(14) 0.10108(13) 0.42283(8) 0.0953(7) Uani d . 1

loop_
_atom_site_aniso_label
_atom_site_aniso_U_11
_atom_site_aniso_U_22
_atom_site_aniso_U_33
_atom_site_aniso_U_12
_atom_site_aniso_U_13
_atom_site_aniso_U_23
C2 0.078(2) 0.046(2) 0.086(2) -0.017(2) 0.009(2) -0.0018(19)
C3 0.0532(17) 0.0340(19) 0.0680(19) -0.0028(14) -0.0102(15) -0.0003(15)
C6 0.0537(18) 0.0376(18) 0.0592(18) 0.0014(14) -0.0075(15) 0.0015(13)
C7 0.069(2) 0.0420(19) 0.072(2) -0.0099(16) 0.0006(18) 0.0032(16)
C8 0.079(3) 0.065(3) 0.079(3) -0.013(2) 0.002(2) 0.011(2)
C9 0.063(2) 0.091(3) 0.071(2) -0.001(2) 0.0022(19) -0.001(2)
C10 0.071(2) 0.070(3) 0.087(3) 0.010(2) 0.006(2) -0.016(2)
C11 0.071(2) 0.0415(18) 0.084(2) 0.0088(17) 0.000(2) -0.0030(18)
C12 0.096(4) 0.158(7) 0.099(4) 0.000(4) 0.029(3) 0.004(4)
N5 0.0625(17) 0.0272(15) 0.0698(18) -0.0022(11) 0.0006(15) -0.0010(12)
O4 0.090(2) 0.0301(14) 0.114(2) -0.0105(14) 0.0136(18) -0.0056(13)
Cl1 0.1033(11) 0.0658(9) 0.1167(12) -0.0212(6) 0.0337(7) 0.0145(6)

loop_
_atom_type_symbol
_atom_type_description
_atom_type_scat_dispersion_real
_atom_type_scat_dispersion_imag
_atom_type_scat_source
C C 0.0181 0.0091 'International Tables Vol C Tables 4.2.6.8 and 6.1.1.4'
H H 0.0000 0.0000 'International Tables Vol C Tables 4.2.6.8 and 6.1.1.4'
N N 0.0311 0.0180 'International Tables Vol C Tables 4.2.6.8 and 6.1.1.4'
O O 0.0492 0.0322 'International Tables Vol C Tables 4.2.6.8 and 6.1.1.4'
Cl Cl 0.3639 0.7018 'International Tables Vol C Tables 4.2.6.8 and 6.1.1.4'

loop_
_geom_angle_atom_site_label_1
_geom_angle_atom_site_label_2
_geom_angle_atom_site_label_3
_geom_angle
C3 C2 Cl1 111.7(3)
C3 C2 H2A 109.3
Cl1 C2 H2A 109.3
C3 C2 H2B 109.3
Cl1 C2 H2B 109.3
H2A C2 H2B 107.9
O4 C3 N5 124.2(3)
O4 C3 C2 124.2(3)
N5 C3 C2 111.6(3)
C11 C6 C7 119.7(4)
C11 C6 N5 124.1(3)
C7 C6 N5 116.1(3)
C8 C7 C6 119.5(4)
C8 C7 H7 120.3
C6 C7 H7 120.3
C7 C8 C9 122.3(4)
C7 C8 H8 118.8
C9 C8 H8 118.8
C8 C9 C10 117.5(4)
C8 C9 C12 122.2(5)
C10 C9 C12 120.3(5)
C11 C10 C9 121.3(4)
C11 C10 H10 119.3
C9 C10 H10 119.3
C6 C11 C10 119.7(4)
C6 C11 H11 120.2
C10 C11 H11 120.2
C9 C12 H12A 109.5
C9 C12 H12B 109.5
H12A C12 H12B 109.5
C9 C12 H12C 109.5
H12A C12 H12C 109.5
H12B C12 H12C 109.5
C3 N5 C6 128.6(3)
C3 N5 H5N 111(3)
C6 N5 H5N 119(3)

loop_
_geom_bond_atom_site_label_1
_geom_bond_atom_site_label_2
_geom_bond_distance
C2 C3 1.508(5)
C2 Cl1 1.754(4)
C2 H2A 0.9700
C2 H2B 0.9700
C3 O4 1.226(5)
C3 N5 1.344(4)
C6 C11 1.381(5)
C6 C7 1.390(5)
C6 N5 1.420(5)
C7 C8 1.371(6)
C7 H7 0.9300
C8 C9 1.380(7)
C8 H8 0.9300
C9 C10 1.392(7)
C9 C12 1.513(7)
C10 C11 1.385(6)
C10 H10 0.9300
C11 H11 0.9300
C12 H12A 0.9600
C12 H12B 0.9600
C12 H12C 0.9600
N5 H5N 0.857(10)

loop_
_geom_hbond_atom_site_label_D
_geom_hbond_atom_site_label_H
_geom_hbond_atom_site_label_A
_geom_hbond_site_symmetry_A
_geom_hbond_distance_DH
_geom_hbond_distance_HA
_geom_hbond_distance_DA
_geom_hbond_angle_DHA
N5 H5N O4 7_755 0.857(10) 2.014(15) 2.845(4) 163(4)

loop_
_geom_torsion_atom_site_label_1
_geom_torsion_atom_site_label_2
_geom_torsion_atom_site_label_3
_geom_torsion_atom_site_label_4
_geom_torsion
Cl1 C2 C3 O4 10.9(5)
Cl1 C2 C3 N5 -170.7(3)
C11 C6 C7 C8 0.1(6)
N5 C6 C7 C8 179.0(3)
C6 C7 C8 C9 -0.9(6)
C7 C8 C9 C10 1.5(7)
C7 C8 C9 C12 -179.9(4)
C8 C9 C10 C11 -1.2(7)
C12 C9 C10 C11 -179.9(4)
C7 C6 C11 C10 0.1(6)
N5 C6 C11 C10 -178.7(4)
C9 C10 C11 C6 0.5(6)
O4 C3 N5 C6 -0.3(6)
C2 C3 N5 C6 -178.7(3)
C11 C6 N5 C3 3.7(6)
C7 C6 N5 C3 -175.1(3)

loop_
_cod_related_entry_id
_cod_related_entry_database
_cod_related_entry_code
1 ChemSpider 26017
